data_1534178
loop_
_publ_author_name
'Aurivillius, K.'
'Stalhandske, C.'

_publ_section_title
;
 X-Ray Studies on the Mercury(II) Bromates K2 Hg (Br O3)2 (N O3)2 and Hg
 (Br O3)2 (H2 O)2
;
_journal_name_full 'Acta Chemica Scandinavica, Series A: (28,1974-)'
_journal_page_first 537
_journal_page_last 544
_journal_volume 35
_journal_year 1981
_chemical_formula_sum 'Br2 H4 Hg O8'
_chemical_name_systematic 'Hg (Br O3)2 (H2 O)2'
_space_group_IT_number 19
_symmetry_space_group_name_Hall 'P 2ac 2ab'
_symmetry_space_group_name_H-M 'P 21 21 21'
_cell_angle_alpha 90
_cell_angle_beta 90
_cell_angle_gamma 90
_cell_formula_units_Z 4
_cell_length_a 6.2194
_cell_length_b 9.3139
_cell_length_c 12.529
_cell_volume 725.766
_citation_journal_id_ASTM ACAPCT
_cod_data_source_file Aurivillius_ACAPCT_1981_18.cif
_cod_data_source_block H4Br2Hg1O8
_cod_original_cell_volume 725.7657
_cod_original_formula_sum 'H4 Br2 Hg1 O8'
_cod_database_code 1534178

loop_
_symmetry_equiv_pos_as_xyz
x,y,z
-x+1/2,-y,z+1/2
x+1/2,-y+1/2,-z
-x,y+1/2,-z+1/2

loop_
_atom_site_label
_atom_site_type_symbol
_atom_site_fract_x
_atom_site_fract_y
_atom_site_fract_z
_atom_site_occupancy
_atom_site_U_iso_or_equiv
O2 O-2 0.1519 0.046 0.6145 1 0.0
Br1 Br+5 0.2126 0.2198 0.6118 1 0.0
O3 O-2 0.4259 0.219 0.6945 1 0.0
O5 O-2 0.4009 0.2316 0.2127 1 0.0
Hg1 Hg+2 0.0691 0.07098 0.21727 1 0.0
O7 O-2 0.2096 0.5191 0.4022 1 0.0
O4 O-2 0.2557 0.4932 0.1685 1 0.0
O8 O-2 0.2288 -0.019 0.3721 1 0.0
O1 O-2 0.3145 0.2425 0.4922 1 0.0
Br2 Br+5 0.3327 0.3408 0.1154 1 0.0
O6 O-2 0.1048 0.2659 0.0793 1 0.0
